data_7112805
loop_
_publ_author_name
'Wang, Xiuli'
'Hu, Hailiang'
'Liu, Guocheng'
'Lin, Hongyan'
'Tian, Aixiang'

_publ_section_title
;
 Self-assembly of nanometre-scale metallacalix[4]arene building blocks and
 Keggin units to a novel (3,4)-connected 3D self-penetrating framework.
;
_journal_issue 35
_journal_name_full 'Chemical communications (Cambridge, England)'
_journal_page_first 6485
_journal_page_last 6487
_journal_paper_doi 10.1039/c0cc01412e
_journal_volume 46
_journal_year 2010
_chemical_formula_moiety '2(C63 H108 Cu12 N72 O160 S18 Si4 W48), O'
_chemical_formula_sum 'C126 H222 Cu24 N144 O321 S36 Si8 W96'
_chemical_formula_weight 29443.92
_chemical_name_systematic
;
?
;
_space_group_IT_number 148
_symmetry_cell_setting trigonal
_symmetry_Int_Tables_number 148
_symmetry_space_group_name_Hall '-R 3'
_symmetry_space_group_name_H-M 'R -3 :H'
_atom_sites_solution_hydrogens geom
_atom_sites_solution_primary direct
_atom_sites_solution_secondary difmap
_audit_creation_method SHELXL-97
_cell_angle_alpha 90.00
_cell_angle_beta 90.00
_cell_angle_gamma 120.00
_cell_formula_units_Z 3
_cell_length_a 27.0553(15)
_cell_length_b 27.0553(15)
_cell_length_c 63.159(4)
_cell_measurement_reflns_used 9643
_cell_measurement_temperature 185(2)
_cell_measurement_theta_max 25.0358
_cell_measurement_theta_min 2.3877
_cell_volume 40038(4)
_computing_cell_refinement 'Bruker SAINT'
_computing_data_collection 'Bruker APEX2'
_computing_data_reduction 'Bruker SAINT'
_computing_molecular_graphics 'Bruker SHELXTL'
_computing_publication_material 'Bruker SHELXTL'
_computing_structure_refinement 'SHELXL-97 (Sheldrick, 2008)'
_computing_structure_solution 'SHELXS-97 (Sheldrick, 2008)'
_diffrn_ambient_temperature 185(2)
_diffrn_measured_fraction_theta_full 0.998
_diffrn_measured_fraction_theta_max 0.998
_diffrn_measurement_device_type 'Bruker APEX-II CCD'
_diffrn_measurement_method '\f and \w scans'
_diffrn_radiation_monochromator graphite
_diffrn_radiation_source 'fine-focus sealed tube'
_diffrn_radiation_type MoK\a
_diffrn_radiation_wavelength 0.71073
_diffrn_reflns_av_R_equivalents 0.0740
_diffrn_reflns_av_sigmaI/netI 0.0460
_diffrn_reflns_limit_h_max 32
_diffrn_reflns_limit_h_min -32
_diffrn_reflns_limit_k_max 32
_diffrn_reflns_limit_k_min -32
_diffrn_reflns_limit_l_max 75
_diffrn_reflns_limit_l_min -74
_diffrn_reflns_number 96467
_diffrn_reflns_theta_full 25.00
_diffrn_reflns_theta_max 25.00
_diffrn_reflns_theta_min 1.77
_exptl_absorpt_coefficient_mu 21.777
_exptl_absorpt_correction_T_max 0.1111
_exptl_absorpt_correction_T_min 0.1039
_exptl_absorpt_correction_type multi-scan
_exptl_absorpt_process_details ' SADABS, Sheldrick, 1996'
_exptl_crystal_colour yellow
_exptl_crystal_density_diffrn 3.664
_exptl_crystal_density_method 'not measured'
_exptl_crystal_description block
_exptl_crystal_F_000 39126
_exptl_crystal_size_max 0.19
_exptl_crystal_size_mid 0.18
_exptl_crystal_size_min 0.18
_platon_squeeze_details
;
;
_refine_diff_density_max 3.486
_refine_diff_density_min -2.322
_refine_diff_density_rms 0.225
_refine_ls_extinction_method none
_refine_ls_goodness_of_fit_ref 1.061
_refine_ls_hydrogen_treatment constr
_refine_ls_matrix_type full
_refine_ls_number_parameters 1177
_refine_ls_number_reflns 15667
_refine_ls_number_restraints 12
_refine_ls_restrained_S_all 1.062
_refine_ls_R_factor_all 0.0532
_refine_ls_R_factor_gt 0.0384
_refine_ls_shift/su_max 0.008
_refine_ls_shift/su_mean 0.000
_refine_ls_structure_factor_coef Fsqd
_refine_ls_weighting_details 'calc w=1/[\s^2^(Fo^2^)+(0.0269P)^2^+1078.4564P] where P=(Fo^2^+2Fc^2^)/3'
_refine_ls_weighting_scheme calc
_refine_ls_wR_factor_gt 0.0810
_refine_ls_wR_factor_ref 0.0853
_reflns_number_gt 12215
_reflns_number_total 15667
_reflns_threshold_expression >2sigma(I)
_cod_data_source_file c0cc01412e.txt
_cod_data_source_block compound_1
_cod_original_sg_symbol_H-M R-3
_cod_database_code 7112805

loop_
_symmetry_equiv_pos_as_xyz
'x, y, z'
'-y, x-y, z'
'-x+y, -x, z'
'x+2/3, y+1/3, z+1/3'
'-y+2/3, x-y+1/3, z+1/3'
'-x+y+2/3, -x+1/3, z+1/3'
'x+1/3, y+2/3, z+2/3'
'-y+1/3, x-y+2/3, z+2/3'
'-x+y+1/3, -x+2/3, z+2/3'
'-x, -y, -z'
'y, -x+y, -z'
'x-y, x, -z'
'-x+2/3, -y+1/3, -z+1/3'
'y+2/3, -x+y+1/3, -z+1/3'
'x-y+2/3, x+1/3, -z+1/3'
'-x+1/3, -y+2/3, -z+2/3'
'y+1/3, -x+y+2/3, -z+2/3'
'x-y+1/3, x+2/3, -z+2/3'

loop_
_atom_site_label
_atom_site_type_symbol
_atom_site_fract_x
_atom_site_fract_y
_atom_site_fract_z
_atom_site_U_iso_or_equiv
_atom_site_adp_type
_atom_site_occupancy
_atom_site_symmetry_multiplicity
_atom_site_calc_flag
_atom_site_refinement_flags
_atom_site_disorder_assembly
_atom_site_disorder_group
Cu1 Cu 0.85702(7) 0.08898(7) 1.15174(2) 0.0426(4) Uani 1 1 d . A .
Cu2 Cu 0.87337(6) 0.17116(7) 1.19968(2) 0.0425(4) Uani 1 1 d . . .
Cu3 Cu 0.95630(6) 0.42344(6) 1.02299(2) 0.0407(4) Uani 1 1 d . . .
Cu4 Cu 1.10116(6) 0.50903(6) 1.00586(3) 0.0404(4) Uani 1 1 d . . .
Si1 Si 1.0000 0.0000 1.22024(7) 0.0162(9) Uani 1 3 d S . .
W1 W 1.024597(18) 0.088003(17) 1.264549(6) 0.02235(10) Uani 1 1 d . . .
W2 W 0.959136(18) 0.104041(17) 1.222393(7) 0.02267(10) Uani 1 1 d . . .
W3 W 0.942210(18) 0.022234(18) 1.173526(6) 0.02333(10) Uani 1 1 d . . .
W4 W 0.852686(17) -0.048978(18) 1.220238(7) 0.02350(10) Uani 1 1 d . . .
Si2 Si 1.14798(12) 0.33654(13) 1.07210(5) 0.0284(7) Uani 1 1 d . . .
W5 W 1.02580(2) 0.23890(2) 1.043596(10) 0.04935(15) Uani 1 1 d . . .
W6 W 1.03484(2) 0.36307(3) 1.064241(10) 0.05623(18) Uani 1 1 d . . .
W7 W 1.01771(2) 0.25317(3) 1.098567(11) 0.05760(18) Uani 1 1 d . . .
W8 W 1.15640(2) 0.32164(3) 1.016850(9) 0.04765(14) Uani 1 1 d . . .
W9 W 1.13877(3) 0.21203(2) 1.051236(11) 0.05568(16) Uani 1 1 d . . .
W10 W 1.16598(2) 0.44598(2) 1.037829(9) 0.04922(15) Uani 1 1 d . . .
W11 W 1.13064(2) 0.22567(3) 1.106246(9) 0.04909(15) Uani 1 1 d . . .
W12 W 1.27853(2) 0.41855(2) 1.045080(8) 0.03723(12) Uani 1 1 d . . .
W13 W 1.15636(3) 0.46109(3) 1.092889(10) 0.05452(16) Uani 1 1 d . . .
W14 W 1.13944(2) 0.35138(3) 1.126925(9) 0.04940(15) Uani 1 1 d . . .
W15 W 1.26015(2) 0.30844(3) 1.079897(9) 0.05135(16) Uani 1 1 d . . .
W16 W 1.26905(3) 0.43417(3) 1.100361(10) 0.05658(16) Uani 1 1 d . . .
S1 S 0.80103(17) 0.15666(19) 1.07562(6) 0.0678(12) Uani 1 1 d . . .
S2 S 0.8448(2) 0.28038(17) 1.02911(7) 0.0719(13) Uani 1 1 d . . .
S3 S 0.9471(2) 0.46893(17) 1.07381(9) 0.108(2) Uani 1 1 d . . .
S4 S 1.12651(15) 0.41712(17) 0.97147(6) 0.0544(9) Uani 1 1 d . . .
S5 S 1.0179(2) 0.27151(16) 1.20423(6) 0.0733(13) Uani 1 1 d . . .
S6 S 0.73246(16) -0.04897(16) 1.16148(6) 0.0542(9) Uani 1 1 d . . .
O1 O 0.9373(3) -0.0477(3) 1.22892(10) 0.0218(15) Uani 1 1 d . . .
O2 O 1.0000 0.0000 1.19465(17) 0.022(3) Uani 1 3 d S . .
O3 O 0.8834(3) -0.0275(3) 1.19285(11) 0.0278(17) Uani 1 1 d . . .
O4 O 0.9371(3) -0.0463(3) 1.16189(10) 0.0261(16) Uani 1 1 d . . .
O5 O 0.9584(3) 0.0789(3) 1.19375(10) 0.0260(16) Uani 1 1 d . . .
O6 O 0.8970(3) 0.0314(3) 1.22686(10) 0.0244(16) Uani 1 1 d . . .
O7 O 1.0379(3) 0.1624(3) 1.21663(11) 0.0275(16) Uani 1 1 d . . .
O8 O 0.9765(3) 0.1151(3) 1.25148(10) 0.0243(16) Uani 1 1 d . . .
O9 O 1.0619(3) 0.0457(3) 1.26763(11) 0.0267(16) Uani 1 1 d . . .
O10 O 1.0329(3) 0.1163(3) 1.28937(11) 0.0304(17) Uani 1 1 d . . .
O11 O 1.0880(3) 0.1490(3) 1.25057(10) 0.0240(15) Uani 1 1 d . . .
O13 O 0.7863(3) -0.0585(3) 1.21643(12) 0.0317(17) Uani 1 1 d . . .
O14 O 0.9271(3) 0.1438(3) 1.21950(11) 0.0326(18) Uani 1 1 d . . .
O15 O 0.9033(3) 0.0358(3) 1.15561(11) 0.0293(17) Uani 1 1 d . . .
O16 O 1.1253(6) 0.2936(7) 1.0531(2) 0.037(4) Uani 0.50 1 d PU . .
O17 O 1.1786(6) 0.3696(6) 1.0510(2) 0.032(4) Uani 0.50 1 d P . .
O18 O 1.2155(6) 0.3648(7) 1.0733(2) 0.038(4) Uani 0.50 1 d P . .
O19 O 1.1645(6) 0.2874(6) 1.0764(2) 0.031(4) Uani 0.50 1 d P . .
O20 O 1.1691(6) 0.3784(6) 1.0918(2) 0.036(4) Uani 0.50 1 d P . .
O21 O 1.1211(7) 0.3043(7) 1.0934(3) 0.040(4) Uani 0.50 1 d P . .
O22 O 1.1316(7) 0.3874(8) 1.0677(3) 0.051(5) Uani 0.50 1 d P . .
O23 O 1.0799(6) 0.3068(6) 1.0701(2) 0.038(4) Uiso 0.50 1 d P . .
O24 O 1.1610(5) 0.2596(5) 1.0277(3) 0.115(5) Uani 1 1 d . . .
O25 O 1.2353(5) 0.3681(4) 1.02394(19) 0.081(4) Uani 1 1 d . . .
O26 O 1.0765(5) 0.2788(5) 1.0217(2) 0.094(4) Uani 1 1 d . . .
O27 O 1.1509(5) 0.3888(5) 1.0177(2) 0.092(4) Uani 1 1 d . . .
O28 O 1.2149(4) 0.2513(6) 1.06004(17) 0.115(6) Uani 1 1 d . . .
O29 O 1.2878(6) 0.3607(5) 1.05707(16) 0.093(4) Uani 1 1 d . . .
O30 O 1.2103(4) 0.2623(6) 1.10118(17) 0.100(5) Uani 1 1 d . . .
O31 O 1.2826(8) 0.3715(6) 1.09768(16) 0.127(6) Uani 1 1 d . . .
O32 O 1.1190(4) 0.1890(6) 1.07965(19) 0.105(5) Uani 1 1 d . . .
O33 O 1.0638(5) 0.1973(5) 1.0473(2) 0.092(4) Uani 1 1 d . . .
O34 O 1.1460(4) 0.2849(4) 1.12528(19) 0.072(3) Uani 1 1 d . . .
O35 O 1.1333(4) 0.4148(5) 1.1168(2) 0.097(4) Uani 1 1 d . . .
O36 O 1.2328(5) 0.4775(5) 1.0972(2) 0.107(5) Uani 1 1 d . . .
O37 O 1.0560(5) 0.2128(5) 1.1051(2) 0.102(5) Uani 1 1 d . . .
O38 O 0.9995(7) 0.2180(5) 1.07139(19) 0.106(5) Uani 1 1 d . . .
O39 O 1.0060(7) 0.3110(5) 1.08693(19) 0.117(6) Uani 1 1 d . . .
O40 O 1.0618(4) 0.3053(5) 1.1192(2) 0.089(4) Uani 1 1 d . . .
O41 O 1.0798(5) 0.4199(6) 1.08400(17) 0.114(5) Uani 1 1 d . . .
O42 O 1.0871(4) 0.4086(5) 1.04322(18) 0.103(5) Uani 1 1 d . . .
O43 O 1.0110(6) 0.2999(5) 1.04606(19) 0.095(4) Uani 1 1 d . . .
O44 O 1.1779(4) 0.4819(6) 1.06425(17) 0.107(5) Uani 1 1 d . . .
O45 O 1.2421(4) 0.4614(4) 1.03869(18) 0.076(3) Uani 1 1 d . . .
O46 O 1.2943(6) 0.4528(5) 1.07218(15) 0.095(4) Uani 1 1 d . . .
O47 O 1.2203(4) 0.3944(5) 1.1225(2) 0.100(5) Uani 1 1 d . . .
O48 O 1.1217(5) 0.1738(5) 1.12217(19) 0.087(4) Uani 1 1 d . . .
O49 O 1.1346(4) 0.1526(4) 1.04111(18) 0.070(3) Uani 1 1 d . . .
O50 O 1.3141(4) 0.2955(5) 1.08396(15) 0.066(3) Uani 1 1 d . . .
O51 O 1.3271(4) 0.4788(4) 1.11373(15) 0.068(3) Uani 1 1 d . . .
O52 O 1.1708(3) 0.4976(4) 1.02176(15) 0.055(2) Uani 1 1 d . . .
O53 O 0.9818(4) 0.3771(5) 1.06047(19) 0.077(3) Uani 1 1 d . . .
O54 O 0.9685(5) 0.1924(5) 1.0302(2) 0.099(4) Uani 1 1 d . . .
O55 O 0.9560(4) 0.2128(4) 1.11095(18) 0.069(3) Uani 1 1 d . . .
O56 O 1.1348(6) 0.3571(6) 1.15301(16) 0.091(4) Uani 1 1 d . . .
O57 O 1.1610(5) 0.5203(5) 1.1024(2) 0.095(4) Uani 1 1 d . . .
O58 O 1.3398(5) 0.4566(5) 1.0323(2) 0.093(4) Uani 1 1 d . . .
O59 O 1.1583(4) 0.3129(5) 0.99072(15) 0.072(3) Uani 1 1 d . . .
N1 N 0.8551(5) 0.1002(4) 1.08863(16) 0.049(3) Uani 1 1 d . . .
N2 N 0.8659(5) 0.0798(4) 1.10603(17) 0.049(3) Uani 1 1 d . . .
N3 N 0.8448(4) 0.0948(4) 1.12151(15) 0.040(2) Uani 1 1 d . . .
N4 N 0.8198(4) 0.1241(4) 1.11431(15) 0.037(2) Uani 1 1 d . . .
N5 N 0.7891(4) 0.3303(4) 1.00988(15) 0.038(2) Uani 1 1 d . . .
N6 N 0.8003(4) 0.3803(4) 1.00159(14) 0.035(2) Uani 1 1 d . . .
N7 N 0.8539(4) 0.4149(4) 1.00591(14) 0.031(2) Uani 1 1 d . . .
N8 N 0.8767(4) 0.3877(4) 1.01601(14) 0.030(2) Uani 1 1 d . . .
N9 N 1.0182(4) 0.2082(4) 1.16968(16) 0.041(3) Uani 1 1 d . . .
N10 N 0.9809(4) 0.1686(4) 1.15678(16) 0.039(2) Uani 1 1 d . A .
N11 N 0.9308(4) 0.1594(4) 1.16194(14) 0.035(2) Uani 1 1 d . . .
N12 N 0.9355(4) 0.1940(4) 1.17846(15) 0.035(2) Uani 1 1 d . A .
N13 N 0.7395(4) 0.0074(4) 1.19865(15) 0.034(2) Uani 1 1 d . . .
N14 N 0.7723(4) 0.0575(5) 1.20755(15) 0.039(2) Uani 1 1 d . . .
N15 N 0.8114(4) 0.0880(4) 1.19426(15) 0.037(2) Uani 1 1 d . . .
N16 N 0.8046(4) 0.0579(4) 1.17593(15) 0.036(2) Uani 1 1 d . A .
N17 N 1.0604(6) 0.5376(4) 1.06573(17) 0.054(3) Uani 1 1 d . . .
N18 N 1.0985(5) 0.5491(4) 1.05012(19) 0.050(3) Uani 1 1 d . . .
N19 N 1.0695(4) 0.5192(4) 1.03450(17) 0.040(2) Uani 1 1 d . . .
N20 N 1.0126(4) 0.4870(4) 1.03916(15) 0.036(2) Uani 1 1 d . . .
N21 N 1.0230(4) 0.3426(4) 0.98911(14) 0.030(2) Uani 1 1 d . . .
N22 N 0.9830(4) 0.3431(4) 1.00127(15) 0.040(2) Uani 1 1 d . . .
N23 N 1.0012(4) 0.3957(4) 1.00614(14) 0.033(2) Uani 1 1 d . . .
N24 N 1.0523(4) 0.4298(4) 0.99732(15) 0.035(2) Uani 1 1 d . . .
C1 C 0.8256(5) 0.1269(5) 1.0936(2) 0.042(3) Uani 1 1 d . . .
C2 C 0.8644(6) 0.2248(6) 1.0712(3) 0.069(5) Uani 1 1 d . . .
H2A H 0.8936 0.2308 1.0819 0.083 Uiso 1 1 calc R . .
H2B H 0.8802 0.2250 1.0570 0.083 Uiso 1 1 calc R . .
C3 C 0.8516(6) 0.2715(7) 1.0724(3) 0.067(4) Uani 1 1 d . . .
H3A H 0.8332 0.2687 1.0863 0.080 Uiso 1 1 calc R . .
H3B H 0.8882 0.3080 1.0723 0.080 Uiso 1 1 calc R . .
C4 C 0.8155(7) 0.2741(8) 1.0561(2) 0.069(5) Uani 1 1 d . . .
H4A H 0.8104 0.3074 1.0588 0.083 Uiso 1 1 calc R . .
H4B H 0.7774 0.2393 1.0568 0.083 Uiso 1 1 calc R . .
C5 C 0.8360(6) 0.3346(5) 1.01822(19) 0.042(3) Uani 1 1 d . . .
C6 C 0.8738(8) 0.0928(7) 1.0681(2) 0.092(6) Uani 1 1 d . . .
H6A H 0.8944 0.0718 1.0696 0.138 Uiso 1 1 calc R . .
H6B H 0.8991 0.1303 1.0618 0.138 Uiso 1 1 calc R . .
H6C H 0.8405 0.0714 1.0589 0.138 Uiso 1 1 calc R . .
C7 C 0.7313(6) 0.2803(6) 1.0078(3) 0.072(5) Uani 1 1 d . . .
H7A H 0.7300 0.2474 1.0149 0.108 Uiso 1 1 calc R . .
H7B H 0.7221 0.2715 0.9928 0.108 Uiso 1 1 calc R . .
H7C H 0.7035 0.2887 1.0144 0.108 Uiso 1 1 calc R . .
C8 C 0.9895(5) 0.2246(5) 1.1835(2) 0.043(3) Uani 1 1 d . A .
C9 C 1.0522(9) 0.3398(8) 1.1937(3) 0.041(4) Uani 0.593(17) 1 d P A 1
H9A H 1.0629 0.3669 1.2056 0.049 Uiso 0.593(17) 1 calc PR A 1
H9B H 1.0883 0.3461 1.1872 0.049 Uiso 0.593(17) 1 calc PR A 1
C9' C 0.9982(13) 0.3172(12) 1.1985(5) 0.041(4) Uani 0.407(17) 1 d P A 2
H9'A H 0.9561 0.2958 1.1971 0.049 Uiso 0.407(17) 1 calc PR A 2
H9'B H 1.0075 0.3430 1.2108 0.049 Uiso 0.407(17) 1 calc PR A 2
C10 C 1.0231(6) 0.3563(6) 1.1778(2) 0.057(4) Uani 1 1 d . . .
H10A H 1.0071 0.3272 1.1664 0.068 Uiso 1 1 calc R A 1
H10B H 1.0508 0.3933 1.1713 0.068 Uiso 1 1 calc R A 1
C11 C 0.6935(9) -0.0283(9) 1.1444(4) 0.046(5) Uani 0.606(18) 1 d P . 1
H11A H 0.7205 0.0090 1.1380 0.055 Uiso 0.606(18) 1 calc PR . 1
H11B H 0.6769 -0.0566 1.1328 0.055 Uiso 0.606(18) 1 calc PR . 1
C11' C 0.6601(14) -0.0653(13) 1.1573(6) 0.046(5) Uani 0.394(18) 1 d P . 2
H11C H 0.6470 -0.0883 1.1441 0.055 Uiso 0.394(18) 1 calc PR . 2
H11D H 0.6373 -0.0910 1.1689 0.055 Uiso 0.394(18) 1 calc PR . 2
C12 C 0.7594(5) 0.0070(5) 1.17970(19) 0.034(3) Uani 1 1 d . A .
C13 C 1.0768(6) 0.2234(6) 1.1697(2) 0.063(4) Uani 1 1 d . A .
H13A H 1.0842 0.2047 1.1578 0.094 Uiso 1 1 calc R . .
H13B H 1.0857 0.2110 1.1831 0.094 Uiso 1 1 calc R . .
H13C H 1.1007 0.2649 1.1684 0.094 Uiso 1 1 calc R . .
C14 C 0.6905(5) -0.0382(6) 1.2099(2) 0.049(3) Uani 1 1 d . . .
H14A H 0.6863 -0.0241 1.2237 0.074 Uiso 1 1 calc R . .
H14B H 0.6965 -0.0707 1.2120 0.074 Uiso 1 1 calc R . .
H14C H 0.6557 -0.0503 1.2015 0.074 Uiso 1 1 calc R . .
C15 C 1.0100(7) 0.5018(5) 1.0588(2) 0.053(4) Uani 1 1 d . . .
C16 C 0.9367(6) 0.5287(6) 1.0776(2) 0.057(4) Uani 1 1 d . . .
H16A H 0.8997 0.5133 1.0850 0.069 Uiso 1 1 calc R . .
H16B H 0.9663 0.5536 1.0879 0.069 Uiso 1 1 calc R . .
C17 C 1.0637(10) 0.4303(9) 0.9397(4) 0.041(4) Uani 0.559(18) 1 d P . 1
H17A H 1.0322 0.4213 0.9497 0.049 Uiso 0.559(18) 1 calc PR . 1
H17B H 1.0552 0.3942 0.9327 0.049 Uiso 0.559(18) 1 calc PR . 1
C17' C 1.0807(12) 0.4716(12) 0.9458(4) 0.041(4) Uani 0.441(18) 1 d P . 2
H17C H 1.1019 0.5119 0.9506 0.049 Uiso 0.441(18) 1 calc PR . 2
H17D H 1.0452 0.4523 0.9543 0.049 Uiso 0.441(18) 1 calc PR . 2
C18 C 1.1105(8) 0.4488(9) 0.9504(3) 0.098(6) Uani 1 1 d U . .
H18A H 1.1189 0.4865 0.9559 0.118 Uiso 1 1 calc R . 1
H18B H 1.1403 0.4569 0.9397 0.118 Uiso 1 1 calc R . 1
C19 C 1.0655(5) 0.3961(5) 0.98628(19) 0.036(3) Uani 1 1 d . . .
C20 C 1.0805(10) 0.5659(8) 1.0859(3) 0.105(7) Uani 1 1 d . . .
H20A H 1.0481 0.5535 1.0956 0.157 Uiso 1 1 calc R . .
H20B H 1.0992 0.6073 1.0839 0.157 Uiso 1 1 calc R . .
H20C H 1.1079 0.5561 1.0919 0.157 Uiso 1 1 calc R . .
C21 C 1.0154(6) 0.2886(5) 0.9808(2) 0.052(4) Uani 1 1 d . . .
H21A H 1.0484 0.2961 0.9721 0.077 Uiso 1 1 calc R . .
H21B H 0.9806 0.2700 0.9722 0.077 Uiso 1 1 calc R . .
H21C H 1.0119 0.2636 0.9927 0.077 Uiso 1 1 calc R . .
O1W O 1.0000 1.0000 1.0000 0.054(6) Uani 1 6 d S . .

loop_
_atom_site_aniso_label
_atom_site_aniso_U_11
_atom_site_aniso_U_22
_atom_site_aniso_U_33
_atom_site_aniso_U_23
_atom_site_aniso_U_13
_atom_site_aniso_U_12
Cu1 0.0452(9) 0.0523(10) 0.0327(8) 0.0032(7) 0.0026(7) 0.0262(8)
Cu2 0.0442(9) 0.0583(10) 0.0344(8) 0.0009(7) 0.0020(7) 0.0329(8)
Cu3 0.0310(8) 0.0388(8) 0.0474(9) 0.0022(7) 0.0098(7) 0.0138(7)
Cu4 0.0357(8) 0.0288(8) 0.0533(10) 0.0111(7) 0.0164(7) 0.0136(7)
Si1 0.0181(14) 0.0181(14) 0.012(2) 0.000 0.000 0.0091(7)
W1 0.0252(2) 0.0230(2) 0.0190(2) -0.00207(17) -0.00145(17) 0.01225(19)
W2 0.0261(2) 0.0238(2) 0.0217(2) 0.00100(17) -0.00024(17) 0.01511(19)
W3 0.0256(2) 0.0269(2) 0.0187(2) 0.00043(18) -0.00226(17) 0.01411(19)
W4 0.0201(2) 0.0263(2) 0.0240(2) 0.00186(18) -0.00017(17) 0.01144(19)
Si2 0.0205(15) 0.0312(17) 0.0364(18) 0.0111(14) 0.0060(13) 0.0150(13)
W5 0.0321(3) 0.0439(3) 0.0657(4) 0.0153(3) -0.0067(3) 0.0143(2)
W6 0.0395(3) 0.0695(4) 0.0735(4) 0.0431(3) 0.0247(3) 0.0375(3)
W7 0.0432(3) 0.0473(3) 0.0847(5) 0.0319(3) 0.0310(3) 0.0245(3)
W8 0.0557(3) 0.0612(4) 0.0386(3) 0.0041(3) -0.0032(3) 0.0386(3)
W9 0.0550(4) 0.0430(3) 0.0711(4) -0.0020(3) 0.0024(3) 0.0261(3)
W10 0.0472(3) 0.0411(3) 0.0488(3) 0.0197(3) 0.0016(3) 0.0141(3)
W11 0.0445(3) 0.0590(4) 0.0527(4) 0.0256(3) 0.0088(3) 0.0326(3)
W12 0.0278(3) 0.0481(3) 0.0348(3) 0.0061(2) 0.0055(2) 0.0182(2)
W13 0.0603(4) 0.0516(4) 0.0598(4) 0.0048(3) 0.0184(3) 0.0341(3)
W14 0.0511(3) 0.0682(4) 0.0381(3) 0.0160(3) 0.0163(3) 0.0367(3)
W15 0.0446(3) 0.0808(4) 0.0471(3) -0.0154(3) -0.0127(3) 0.0452(3)
W16 0.0522(4) 0.0525(4) 0.0566(4) -0.0034(3) -0.0129(3) 0.0199(3)
S1 0.058(2) 0.085(3) 0.040(2) 0.017(2) -0.0086(18) 0.020(2)
S2 0.105(3) 0.052(2) 0.074(3) 0.026(2) 0.046(3) 0.051(2)
S3 0.144(5) 0.044(2) 0.111(4) 0.019(2) 0.108(4) 0.030(3)
S4 0.047(2) 0.081(3) 0.045(2) 0.0026(19) 0.0144(16) 0.040(2)
S5 0.102(3) 0.038(2) 0.055(2) 0.0025(17) -0.035(2) 0.016(2)
S6 0.056(2) 0.056(2) 0.066(2) -0.0141(18) -0.0065(18) 0.0400(19)
O1 0.026(4) 0.021(4) 0.015(4) -0.004(3) -0.001(3) 0.009(3)
O2 0.026(4) 0.026(4) 0.012(6) 0.000 0.000 0.013(2)
O3 0.029(4) 0.024(4) 0.031(4) 0.003(3) -0.004(3) 0.014(3)
O4 0.031(4) 0.032(4) 0.018(4) -0.004(3) -0.008(3) 0.017(3)
O5 0.025(4) 0.033(4) 0.020(4) 0.006(3) 0.004(3) 0.015(3)
O6 0.022(4) 0.031(4) 0.021(4) -0.001(3) -0.002(3) 0.013(3)
O7 0.026(4) 0.019(4) 0.034(4) 0.002(3) -0.001(3) 0.009(3)
O8 0.031(4) 0.024(4) 0.019(4) -0.003(3) -0.005(3) 0.014(3)
O9 0.022(4) 0.026(4) 0.032(4) -0.010(3) -0.004(3) 0.012(3)
O10 0.039(4) 0.024(4) 0.028(4) -0.006(3) -0.004(3) 0.015(4)
O11 0.028(4) 0.023(4) 0.025(4) 0.001(3) -0.002(3) 0.016(3)
O13 0.026(4) 0.031(4) 0.038(5) 0.003(3) 0.004(3) 0.015(3)
O14 0.037(4) 0.036(4) 0.032(4) 0.008(3) -0.005(3) 0.024(4)
O15 0.032(4) 0.031(4) 0.026(4) -0.004(3) -0.003(3) 0.016(4)
O16 0.035(7) 0.042(7) 0.042(7) 0.015(6) -0.001(6) 0.026(6)
O17 0.021(8) 0.040(9) 0.038(9) -0.008(7) 0.001(7) 0.018(7)
O18 0.033(9) 0.051(10) 0.027(9) 0.011(7) 0.008(7) 0.017(8)
O19 0.031(8) 0.038(9) 0.026(8) 0.018(7) 0.005(7) 0.018(7)
O20 0.042(9) 0.039(9) 0.037(9) 0.021(7) 0.017(7) 0.028(8)
O21 0.037(9) 0.047(10) 0.044(10) 0.018(8) 0.013(8) 0.027(8)
O22 0.049(11) 0.066(12) 0.036(10) 0.011(9) 0.024(8) 0.027(10)
O24 0.069(8) 0.106(10) 0.199(15) 0.090(10) 0.064(9) 0.066(8)
O25 0.088(8) 0.062(7) 0.112(9) -0.030(6) -0.065(7) 0.051(6)
O26 0.069(7) 0.103(9) 0.134(11) 0.068(8) 0.038(7) 0.061(7)
O27 0.084(8) 0.079(8) 0.135(11) -0.056(7) -0.074(8) 0.058(7)
O28 0.041(6) 0.152(12) 0.060(7) -0.041(8) 0.008(5) -0.020(7)
O29 0.189(13) 0.084(8) 0.045(6) -0.019(6) -0.032(7) 0.098(9)
O30 0.043(6) 0.148(11) 0.060(7) -0.054(7) 0.001(5) 0.012(7)
O31 0.29(2) 0.103(10) 0.032(6) 0.003(6) -0.020(9) 0.130(12)
O32 0.038(6) 0.140(12) 0.086(9) -0.026(8) 0.010(6) 0.006(7)
O33 0.075(8) 0.096(9) 0.136(11) 0.076(8) 0.042(7) 0.065(7)
O34 0.041(6) 0.068(7) 0.118(9) 0.000(6) 0.002(6) 0.036(5)
O35 0.055(7) 0.105(9) 0.139(11) 0.070(8) 0.040(7) 0.046(7)
O36 0.059(7) 0.091(9) 0.176(14) 0.070(9) 0.036(8) 0.041(7)
O37 0.059(7) 0.078(8) 0.186(14) -0.036(9) -0.031(8) 0.046(7)
O38 0.199(15) 0.073(8) 0.089(9) 0.040(7) 0.041(9) 0.101(10)
O39 0.227(16) 0.089(9) 0.081(9) 0.063(7) 0.070(10) 0.112(11)
O40 0.050(6) 0.075(8) 0.161(12) -0.005(8) -0.004(7) 0.047(6)
O41 0.065(8) 0.169(13) 0.049(7) 0.037(8) 0.027(6) 0.013(8)
O42 0.046(6) 0.109(10) 0.067(8) 0.002(7) 0.013(6) -0.027(6)
O43 0.149(12) 0.088(8) 0.082(8) 0.050(7) 0.045(8) 0.085(9)
O44 0.043(6) 0.143(11) 0.052(7) -0.027(7) 0.019(5) -0.014(7)
O45 0.076(7) 0.069(7) 0.104(9) -0.023(6) -0.048(7) 0.053(6)
O46 0.192(14) 0.105(9) 0.030(6) -0.010(6) -0.012(7) 0.105(10)
O47 0.045(6) 0.081(8) 0.165(13) 0.073(8) 0.005(7) 0.025(6)
O48 0.105(9) 0.068(7) 0.090(9) 0.025(6) -0.015(7) 0.044(7)
O49 0.076(7) 0.055(6) 0.093(8) -0.014(6) -0.014(6) 0.043(6)
O50 0.056(6) 0.106(8) 0.063(7) 0.023(6) 0.020(5) 0.060(6)
O51 0.057(6) 0.078(7) 0.043(6) -0.005(5) 0.000(5) 0.016(6)
O52 0.034(5) 0.059(6) 0.079(7) 0.021(5) 0.008(5) 0.029(5)
O53 0.056(6) 0.079(8) 0.119(10) 0.020(7) 0.005(6) 0.050(6)
O54 0.072(8) 0.062(7) 0.125(11) 0.031(7) -0.049(7) 0.004(6)
O55 0.044(6) 0.050(6) 0.103(9) 0.044(6) 0.017(5) 0.015(5)
O56 0.137(11) 0.148(11) 0.046(6) 0.005(7) 0.006(7) 0.116(10)
O57 0.121(10) 0.085(8) 0.108(10) 0.034(7) 0.062(8) 0.073(8)
O58 0.072(8) 0.075(8) 0.110(10) -0.004(7) 0.058(7) 0.020(6)
O59 0.047(6) 0.119(9) 0.046(6) -0.013(6) -0.011(5) 0.038(6)
N1 0.057(7) 0.044(6) 0.033(6) 0.000(5) 0.015(5) 0.015(6)
N2 0.068(8) 0.043(6) 0.039(7) 0.005(5) 0.020(6) 0.029(6)
N3 0.045(6) 0.045(6) 0.030(6) 0.007(5) 0.011(5) 0.023(5)
N4 0.041(6) 0.041(6) 0.030(6) 0.008(5) 0.000(5) 0.021(5)
N5 0.042(6) 0.019(5) 0.038(6) 0.003(4) 0.014(5) 0.004(4)
N6 0.030(5) 0.039(6) 0.024(5) 0.000(4) 0.007(4) 0.008(5)
N7 0.023(5) 0.025(5) 0.031(5) 0.002(4) 0.008(4) 0.003(4)
N8 0.023(5) 0.028(5) 0.035(6) 0.001(4) 0.006(4) 0.011(4)
N9 0.033(6) 0.046(6) 0.037(6) 0.023(5) 0.006(5) 0.014(5)
N10 0.037(6) 0.041(6) 0.039(6) 0.016(5) 0.015(5) 0.018(5)
N11 0.046(6) 0.031(5) 0.029(5) 0.009(4) 0.012(5) 0.021(5)
N12 0.044(6) 0.035(6) 0.029(5) -0.003(4) -0.004(4) 0.023(5)
N13 0.034(5) 0.044(6) 0.031(6) 0.002(5) 0.004(4) 0.026(5)
N14 0.037(6) 0.053(7) 0.033(6) 0.006(5) 0.006(5) 0.028(5)
N15 0.035(6) 0.049(6) 0.033(6) -0.004(5) 0.000(5) 0.025(5)
N16 0.034(6) 0.045(6) 0.032(6) 0.005(5) 0.000(4) 0.021(5)
N17 0.096(10) 0.028(6) 0.035(6) -0.002(5) 0.006(7) 0.028(7)
N18 0.056(7) 0.028(6) 0.056(8) -0.011(5) -0.016(6) 0.013(5)
N19 0.039(6) 0.034(6) 0.053(7) 0.003(5) 0.009(5) 0.022(5)
N20 0.037(6) 0.034(5) 0.032(6) 0.009(4) 0.022(4) 0.013(5)
N21 0.033(5) 0.032(5) 0.026(5) -0.002(4) 0.003(4) 0.018(5)
N22 0.044(6) 0.034(6) 0.034(6) -0.009(5) -0.005(5) 0.014(5)
N23 0.037(6) 0.037(6) 0.024(5) 0.001(4) 0.007(4) 0.018(5)
N24 0.033(5) 0.032(5) 0.041(6) 0.010(4) 0.020(5) 0.018(5)
C1 0.032(7) 0.047(8) 0.038(8) -0.003(6) -0.007(6) 0.012(6)
C2 0.044(9) 0.075(11) 0.076(11) 0.039(9) 0.012(8) 0.021(8)
C3 0.041(8) 0.090(12) 0.073(11) 0.009(9) 0.009(8) 0.035(9)
C4 0.083(12) 0.103(13) 0.053(10) 0.013(9) 0.023(9) 0.069(11)
C5 0.061(9) 0.044(8) 0.028(7) 0.004(6) 0.014(6) 0.031(7)
C6 0.133(17) 0.063(11) 0.054(10) 0.001(8) 0.051(11) 0.031(11)
C7 0.056(9) 0.034(8) 0.075(11) -0.022(7) 0.018(8) -0.015(7)
C8 0.043(8) 0.035(7) 0.045(8) 0.018(6) 0.004(6) 0.016(6)
C9 0.039(9) 0.029(9) 0.052(11) -0.014(8) 0.000(9) 0.016(8)
C9' 0.039(9) 0.029(9) 0.052(11) -0.014(8) 0.000(9) 0.016(8)
C10 0.056(9) 0.059(9) 0.060(10) 0.005(7) -0.008(7) 0.032(8)
C11 0.043(11) 0.030(10) 0.062(13) -0.015(8) -0.020(9) 0.016(9)
C11' 0.043(11) 0.030(10) 0.062(13) -0.015(8) -0.020(9) 0.016(9)
C12 0.028(6) 0.042(7) 0.042(7) 0.003(6) -0.007(5) 0.025(6)
C13 0.047(8) 0.077(11) 0.066(10) 0.047(8) 0.008(7) 0.033(8)
C14 0.039(7) 0.076(10) 0.044(8) 0.014(7) 0.017(6) 0.037(7)
C15 0.090(11) 0.021(7) 0.040(8) 0.004(6) 0.022(8) 0.020(7)
C16 0.066(10) 0.055(9) 0.039(8) 0.006(7) -0.002(7) 0.021(8)
C17 0.047(11) 0.036(10) 0.044(11) -0.015(8) 0.004(9) 0.023(10)
C17' 0.047(11) 0.036(10) 0.044(11) -0.015(8) 0.004(9) 0.023(10)
C18 0.084(9) 0.118(10) 0.097(10) 0.037(8) 0.027(7) 0.055(8)
C19 0.035(7) 0.039(7) 0.040(7) -0.004(6) 0.002(5) 0.023(6)
C20 0.19(2) 0.094(14) 0.064(12) -0.044(10) -0.046(13) 0.095(16)
C21 0.072(10) 0.049(8) 0.045(8) -0.015(6) 0.001(7) 0.039(8)
O1W 0.028(7) 0.028(7) 0.11(2) 0.000 0.000 0.014(3)

loop_
_atom_type_symbol
_atom_type_description
_atom_type_scat_dispersion_real
_atom_type_scat_dispersion_imag
_atom_type_scat_source
C C 0.0033 0.0016 'International Tables Vol C Tables 4.2.6.8 and 6.1.1.4'
H H 0.0000 0.0000 'International Tables Vol C Tables 4.2.6.8 and 6.1.1.4'
N N 0.0061 0.0033 'International Tables Vol C Tables 4.2.6.8 and 6.1.1.4'
O O 0.0106 0.0060 'International Tables Vol C Tables 4.2.6.8 and 6.1.1.4'
Si Si 0.0817 0.0704 'International Tables Vol C Tables 4.2.6.8 and 6.1.1.4'
Cu Cu 0.3201 1.2651 'International Tables Vol C Tables 4.2.6.8 and 6.1.1.4'
W W -0.8490 6.8722 'International Tables Vol C Tables 4.2.6.8 and 6.1.1.4'
S S 0.1246 0.1234 'International Tables Vol C Tables 4.2.6.8 and 6.1.1.4'

loop_
_geom_angle_atom_site_label_1
_geom_angle_atom_site_label_2
_geom_angle_atom_site_label_3
_geom_angle
_geom_angle_site_symmetry_1
_geom_angle_site_symmetry_3
N3 Cu1 N16 132.7(4) . .
N3 Cu1 N11 110.8(4) . .
N16 Cu1 N11 108.2(4) . .
N3 Cu1 O15 108.3(3) . .
N16 Cu1 O15 98.6(3) . .
N11 Cu1 O15 88.1(3) . .
N4 Cu2 N12 137.2(4) 13_657 .
N4 Cu2 N15 111.6(4) 13_657 .
N12 Cu2 N15 109.1(4) . .
N4 Cu2 O14 106.7(3) 13_657 .
N12 Cu2 O14 84.0(3) . .
N15 Cu2 O14 92.3(3) . .
N8 Cu3 N20 139.4(4) . .
N8 Cu3 N23 115.1(4) . .
N20 Cu3 N23 104.9(4) . .
N7 Cu4 N24 141.4(4) 10_767 .
N7 Cu4 N19 105.9(4) 10_767 .
N24 Cu4 N19 106.7(4) . .
N7 Cu4 O52 100.9(4) 10_767 .
N24 Cu4 O52 97.2(4) . .
N19 Cu4 O52 93.3(4) . .
O2 Si1 O1 109.7(3) . .
O2 Si1 O1 109.7(3) . 3_765
O1 Si1 O1 109.3(3) . 3_765
O2 Si1 O1 109.7(3) . 2_645
O1 Si1 O1 109.3(3) . 2_645
O1 Si1 O1 109.3(3) 3_765 2_645
O10 W1 O9 100.9(3) . .
O10 W1 O11 100.2(3) . .
O9 W1 O11 92.9(3) . .
O10 W1 O9 101.6(3) . 2_645
O9 W1 O9 86.3(4) . 2_645
O11 W1 O9 157.9(3) . 2_645
O10 W1 O8 100.4(3) . .
O9 W1 O8 158.3(3) . .
O11 W1 O8 87.7(3) . .
O9 W1 O8 85.1(3) 2_645 .
O10 W1 O1 171.2(3) . 3_765
O9 W1 O1 86.3(3) . 3_765
O11 W1 O1 74.1(3) . 3_765
O9 W1 O1 83.9(3) 2_645 3_765
O8 W1 O1 72.9(2) . 3_765
O14 W2 O6 102.0(3) . .
O14 W2 O8 99.8(3) . .
O6 W2 O8 92.4(3) . .
O14 W2 O5 101.8(3) . .
O6 W2 O5 85.7(3) . .
O8 W2 O5 158.2(3) . .
O14 W2 O7 99.5(3) . .
O6 W2 O7 158.1(3) . .
O8 W2 O7 88.2(3) . .
O5 W2 O7 85.7(3) . .
O14 W2 O1 170.7(3) . 3_765
O6 W2 O1 85.8(3) . 3_765
O8 W2 O1 74.5(3) . 3_765
O5 W2 O1 83.7(3) . 3_765
O7 W2 O1 73.3(3) . 3_765
O15 W3 O5 101.2(3) . .
O15 W3 O4 102.0(3) . 3_765
O5 W3 O4 92.5(3) . 3_765
O15 W3 O3 100.9(3) . .
O5 W3 O3 85.0(3) . .
O4 W3 O3 157.1(3) 3_765 .
O15 W3 O4 101.5(3) . .
O5 W3 O4 156.9(3) . .
O4 W3 O4 87.4(4) 3_765 .
O3 W3 O4 86.1(3) . .
O15 W3 O2 172.9(3) . .
O5 W3 O2 84.8(3) . .
O4 W3 O2 73.7(2) 3_765 .
O3 W3 O2 83.3(2) . .
O4 W3 O2 73.0(2) . .
O13 W4 O3 100.8(3) . .
O13 W4 O7 100.2(3) . 2_645
O3 W4 O7 92.7(3) . 2_645
O13 W4 O6 102.4(3) . .
O3 W4 O6 85.5(3) . .
O7 W4 O6 157.2(3) 2_645 .
O13 W4 O11 100.3(3) . 2_645
O3 W4 O11 158.4(3) . 2_645
O7 W4 O11 87.9(3) 2_645 2_645
O6 W4 O11 85.6(3) . 2_645
O13 W4 O1 171.3(3) . .
O3 W4 O1 86.1(3) . .
O7 W4 O1 74.0(3) 2_645 .
O6 W4 O1 83.2(2) . .
O11 W4 O1 73.2(2) 2_645 .
O16 Si2 O21 110.2(9) . .
O16 Si2 O20 178.1(8) . .
O21 Si2 O20 68.0(8) . .
O16 Si2 O17 71.0(8) . .
O21 Si2 O17 176.7(8) . .
O20 Si2 O17 110.9(8) . .
O16 Si2 O18 108.8(8) . .
O21 Si2 O18 109.1(8) . .
O20 Si2 O18 72.6(8) . .
O17 Si2 O18 67.7(7) . .
O16 Si2 O23 69.0(8) . .
O21 Si2 O23 72.1(8) . .
O20 Si2 O23 109.6(8) . .
O17 Si2 O23 111.1(8) . .
O18 Si2 O23 177.8(9) . .
O16 Si2 O19 71.8(7) . .
O21 Si2 O19 69.0(7) . .
O20 Si2 O19 107.7(8) . .
O17 Si2 O19 108.8(7) . .
O18 Si2 O19 70.4(8) . .
O23 Si2 O19 108.6(8) . .
O16 Si2 O22 108.6(8) . .
O21 Si2 O22 111.1(8) . .
O20 Si2 O22 71.9(8) . .
O17 Si2 O22 71.1(7) . .
O18 Si2 O22 109.1(9) . .
O23 Si2 O22 71.9(8) . .
O19 Si2 O22 179.5(10) . .
O54 W5 O26 101.6(6) . .
O54 W5 O38 100.3(7) . .
O26 W5 O38 158.1(7) . .
O54 W5 O33 101.1(6) . .
O26 W5 O33 88.6(4) . .
O38 W5 O33 86.6(5) . .
O54 W5 O43 100.3(6) . .
O26 W5 O43 88.3(5) . .
O38 W5 O43 88.4(4) . .
O33 W5 O43 158.6(6) . .
O54 W5 O23 158.1(7) . .
O26 W5 O23 94.8(6) . .
O38 W5 O23 64.3(6) . .
O33 W5 O23 93.7(6) . .
O43 W5 O23 65.4(6) . .
O54 W5 O16 157.8(7) . .
O26 W5 O16 63.6(5) . .
O38 W5 O16 95.2(6) . .
O33 W5 O16 63.8(5) . .
O43 W5 O16 95.9(6) . .
O23 W5 O16 44.1(5) . .
O53 W6 O41 100.7(6) . .
O53 W6 O42 101.5(6) . .
O41 W6 O42 88.0(5) . .
O53 W6 O39 101.4(6) . .
O41 W6 O39 87.9(6) . .
O42 W6 O39 157.1(6) . .
O53 W6 O43 100.1(6) . .
O41 W6 O43 159.2(6) . .
O42 W6 O43 88.2(5) . .
O39 W6 O43 87.7(5) . .
O53 W6 O22 154.6(6) . .
O41 W6 O22 62.4(6) . .
O42 W6 O22 61.3(6) . .
O39 W6 O22 97.1(6) . .
O43 W6 O22 98.0(6) . .
O53 W6 O23 158.1(5) . .
O41 W6 O23 95.2(6) . .
O42 W6 O23 94.0(6) . .
O39 W6 O23 64.0(5) . .
O43 W6 O23 64.7(5) . .
O22 W6 O23 47.4(6) . .
O55 W7 O40 102.9(6) . .
O55 W7 O37 100.3(5) . .
O40 W7 O37 87.5(5) . .
O55 W7 O39 101.4(5) . .
O40 W7 O39 87.4(6) . .
O37 W7 O39 158.3(6) . .
O55 W7 O38 99.9(6) . .
O40 W7 O38 157.2(6) . .
O37 W7 O38 89.3(5) . .
O39 W7 O38 87.4(5) . .
O55 W7 O23 157.2(5) . .
O40 W7 O23 94.4(6) . .
O37 W7 O23 95.3(6) . .
O39 W7 O23 64.2(5) . .
O38 W7 O23 63.4(5) . .
O55 W7 O21 157.4(5) . .
O40 W7 O21 62.7(5) . .
O37 W7 O21 63.5(5) . .
O39 W7 O21 95.5(6) . .
O38 W7 O21 95.7(6) . .
O23 W7 O21 45.4(5) . .
O59 W8 O24 102.4(6) . .
O59 W8 O27 100.7(6) . .
O24 W8 O27 156.9(6) . .
O59 W8 O26 100.4(5) . .
O24 W8 O26 87.7(5) . .
O27 W8 O26 88.2(5) . .
O59 W8 O25 102.8(5) . .
O24 W8 O25 87.2(5) . .
O27 W8 O25 87.7(4) . .
O26 W8 O25 156.8(6) . .
O59 W8 O16 156.6(6) . .
O24 W8 O16 62.8(6) . .
O27 W8 O16 95.3(6) . .
O26 W8 O16 62.9(5) . .
O25 W8 O16 94.8(5) . .
O59 W8 O17 159.0(6) . .
O24 W8 O17 92.5(6) . .
O27 W8 O17 65.2(5) . .
O26 W8 O17 94.8(5) . .
O25 W8 O17 62.9(5) . .
O16 W8 O17 44.3(5) . .
O49 W9 O24 101.6(6) . .
O49 W9 O28 100.6(6) . .
O24 W9 O28 87.8(6) . .
O49 W9 O33 101.4(5) . .
O24 W9 O33 89.0(5) . .
O28 W9 O33 157.9(6) . .
O49 W9 O32 100.0(6) . .
O24 W9 O32 158.3(7) . .
O28 W9 O32 87.4(5) . .
O33 W9 O32 87.6(5) . .
O49 W9 O19 156.6(5) . .
O24 W9 O19 95.0(6) . .
O28 W9 O19 63.3(5) . .
O33 W9 O19 95.2(6) . .
O32 W9 O19 64.1(5) . .
O49 W9 O16 157.6(5) . .
O24 W9 O16 63.2(6) . .
O28 W9 O16 95.3(6) . .
O33 W9 O16 63.9(5) . .
O32 W9 O16 96.2(6) . .
O19 W9 O16 45.8(5) . .
O52 W10 O44 100.6(6) . .
O52 W10 O42 98.7(5) . .
O44 W10 O42 88.4(5) . .
O52 W10 O27 99.8(5) . .
O44 W10 O27 159.5(6) . .
O42 W10 O27 87.6(6) . .
O52 W10 O45 102.2(4) . .
O44 W10 O45 88.5(5) . .
O42 W10 O45 159.1(6) . .
O27 W10 O45 88.1(5) . .
O52 W10 O22 153.0(5) . .
O44 W10 O22 62.6(6) . .
O42 W10 O22 61.9(6) . .
O27 W10 O22 98.0(6) . .
O45 W10 O22 98.5(6) . .
O52 W10 O17 159.9(5) . .
O44 W10 O17 94.4(6) . .
O42 W10 O17 95.0(6) . .
O27 W10 O17 66.0(5) . .
O45 W10 O17 64.7(5) . .
O22 W10 O17 47.0(5) . .
O48 W11 O37 100.4(6) . .
O48 W11 O34 102.3(6) . .
O37 W11 O34 86.6(5) . .
O48 W11 O32 100.4(7) . .
O37 W11 O32 89.2(6) . .
O34 W11 O32 157.3(6) . .
O48 W11 O30 101.1(6) . .
O37 W11 O30 158.5(6) . .
O34 W11 O30 87.4(4) . .
O32 W11 O30 88.4(4) . .
O48 W11 O19 157.8(6) . .
O37 W11 O19 95.8(6) . .
O34 W11 O19 93.6(5) . .
O32 W11 O19 64.6(6) . .
O30 W11 O19 64.0(6) . .
O48 W11 O21 157.8(6) . .
O37 W11 O21 64.5(5) . .
O34 W11 O21 62.4(5) . .
O32 W11 O21 95.8(6) . .
O30 W11 O21 94.5(6) . .
O19 W11 O21 44.4(5) . .
O58 W12 O25 100.1(6) . .
O58 W12 O29 101.9(6) . .
O25 W12 O29 88.6(5) . .
O58 W12 O46 103.0(6) . .
O25 W12 O46 156.9(6) . .
O29 W12 O46 87.3(4) . .
O58 W12 O45 100.3(6) . .
O25 W12 O45 88.1(4) . .
O29 W12 O45 157.7(6) . .
O46 W12 O45 87.2(5) . .
O58 W12 O17 158.4(6) . .
O25 W12 O17 65.0(5) . .
O29 W12 O17 93.5(6) . .
O46 W12 O17 92.7(6) . .
O45 W12 O17 65.2(5) . .
O58 W12 O18 157.9(6) . .
O25 W12 O18 95.4(6) . .
O29 W12 O18 62.6(6) . .
O46 W12 O18 62.7(6) . .
O45 W12 O18 95.8(5) . .
O17 W12 O18 43.6(5) . .
O57 W13 O35 101.2(6) . .
O57 W13 O41 102.1(7) . .
O35 W13 O41 86.8(5) . .
O57 W13 O44 101.2(6) . .
O35 W13 O44 157.6(6) . .
O41 W13 O44 88.6(4) . .
O57 W13 O36 100.1(7) . .
O35 W13 O36 90.1(5) . .
O41 W13 O36 157.8(7) . .
O44 W13 O36 85.9(6) . .
O57 W13 O22 155.5(6) . .
O35 W13 O22 96.9(6) . .
O41 W13 O22 62.4(6) . .
O44 W13 O22 61.7(6) . .
O36 W13 O22 96.2(6) . .
O57 W13 O20 157.7(6) . .
O35 W13 O20 63.8(5) . .
O41 W13 O20 93.8(6) . .
O44 W13 O20 94.7(6) . .
O36 W13 O20 65.3(5) . .
O22 W13 O20 46.8(6) . .
O56 W14 O40 101.9(6) . .
O56 W14 O34 101.0(5) . .
O40 W14 O34 87.7(4) . .
O56 W14 O35 101.6(6) . .
O40 W14 O35 86.6(5) . .
O34 W14 O35 157.4(6) . .
O56 W14 O47 101.9(7) . .
O40 W14 O47 156.2(6) . .
O34 W14 O47 87.0(5) . .
O35 W14 O47 89.5(4) . .
O56 W14 O20 159.4(7) . .
O40 W14 O20 93.1(6) . .
O34 W14 O20 93.7(5) . .
O35 W14 O20 64.9(5) . .
O47 W14 O20 64.1(6) . .
O56 W14 O21 156.9(6) . .
O40 W14 O21 63.5(5) . .
O34 W14 O21 62.6(5) . .
O35 W14 O21 95.5(6) . .
O47 W14 O21 93.6(6) . .
O20 W14 O21 43.7(5) . .
O50 W15 O30 99.3(5) . .
O50 W15 O31 100.3(6) . .
O30 W15 O31 88.6(6) . .
O50 W15 O28 101.8(6) . .
O30 W15 O28 88.6(5) . .
O31 W15 O28 157.8(7) . .
O50 W15 O29 102.3(5) . .
O30 W15 O29 158.4(6) . .
O31 W15 O29 87.1(5) . .
O28 W15 O29 87.6(5) . .
O50 W15 O19 157.3(5) . .
O30 W15 O19 64.5(5) . .
O31 W15 O19 95.2(7) . .
O28 W15 O19 63.9(6) . .
O29 W15 O19 94.9(5) . .
O50 W15 O18 157.0(5) . .
O30 W15 O18 97.1(6) . .
O31 W15 O18 64.1(6) . .
O28 W15 O18 94.5(6) . .
O29 W15 O18 62.0(5) . .
O19 W15 O18 45.7(5) . .
O51 W16 O47 100.4(5) . .
O51 W16 O36 101.5(6) . .
O47 W16 O36 90.1(5) . .
O51 W16 O46 101.7(6) . .
O47 W16 O46 157.8(6) . .
O36 W16 O46 87.9(6) . .
O51 W16 O31 99.2(6) . .
O47 W16 O31 87.0(6) . .
O36 W16 O31 159.2(7) . .
O46 W16 O31 87.1(5) . .
O51 W16 O20 158.4(5) . .
O47 W16 O20 63.6(5) . .
O36 W16 O20 66.0(5) . .
O46 W16 O20 95.6(6) . .
O31 W16 O20 94.4(7) . .
O51 W16 O18 155.6(5) . .
O47 W16 O18 96.0(6) . .
O36 W16 O18 96.4(6) . .
O46 W16 O18 62.3(5) . .
O31 W16 O18 63.5(6) . .
O20 W16 O18 45.9(5) . .
C1 S1 C2 101.0(7) . .
C5 S2 C4 102.0(6) . .
C15 S3 C16 99.5(7) . .
C19 S4 C18 98.2(8) . .
C9' S5 C8 101.4(12) . .
C9' S5 C9 45.8(12) . .
C8 S5 C9 107.4(8) . .
C12 S6 C11 100.6(8) . .
C12 S6 C11' 104.1(11) . .
C11 S6 C11' 41.0(13) . .
Si1 O1 W2 123.9(3) . 2_645
Si1 O1 W1 124.4(4) . 2_645
W2 O1 W1 91.9(2) 2_645 2_645
Si1 O1 W4 123.9(4) . .
W2 O1 W4 91.6(2) 2_645 .
W1 O1 W4 91.6(2) 2_645 .
Si1 O2 W3 124.6(2) . 3_765
Si1 O2 W3 124.6(2) . 2_645
W3 O2 W3 91.0(3) 3_765 2_645
Si1 O2 W3 124.6(2) . .
W3 O2 W3 91.0(3) 3_765 .
W3 O2 W3 91.0(3) 2_645 .
W4 O3 W3 152.1(4) . .
W3 O4 W3 122.3(3) 2_645 .
W3 O5 W2 152.3(4) . .
W2 O6 W4 151.6(4) . .
W4 O7 W2 121.1(3) 3_765 .
W2 O8 W1 120.6(3) . .
W1 O9 W1 150.8(4) . 3_765
W1 O11 W4 121.1(3) . 3_765
W2 O14 Cu2 150.2(4) . .
W3 O15 Cu1 141.0(4) . .
Si2 O16 O23 56.5(7) . .
Si2 O16 W5 123.2(8) . .
O23 O16 W5 66.8(7) . .
Si2 O16 W9 122.2(7) . .
O23 O16 W9 129.9(9) . .
W5 O16 W9 93.4(5) . .
Si2 O16 W8 123.0(8) . .
O23 O16 W8 131.7(8) . .
W5 O16 W8 93.6(5) . .
W9 O16 W8 93.1(5) . .
Si2 O17 O18 56.2(7) . .
Si2 O17 W12 125.1(8) . .
O18 O17 W12 68.9(6) . .
Si2 O17 W10 121.0(7) . .
O18 O17 W10 131.7(9) . .
W12 O17 W10 94.5(5) . .
Si2 O17 W8 121.6(8) . .
O18 O17 W8 131.8(9) . .
W12 O17 W8 93.9(5) . .
W10 O17 W8 92.8(5) . .
Si2 O18 O17 56.1(7) . .
Si2 O18 W12 123.6(8) . .
O17 O18 W12 67.5(7) . .
Si2 O18 W15 121.6(8) . .
O17 O18 W15 131.6(9) . .
W12 O18 W15 94.8(5) . .
Si2 O18 W16 120.4(8) . .
O17 O18 W16 130.4(9) . .
W12 O18 W16 95.0(5) . .
W15 O18 W16 94.3(5) . .
Si2 O19 O21 54.2(6) . .
Si2 O19 W15 122.3(7) . .
O21 O19 W15 130.9(9) . .
Si2 O19 W11 122.9(8) . .
O21 O19 W11 68.8(6) . .
W15 O19 W11 95.0(5) . .
Si2 O19 W9 120.2(7) . .
O21 O19 W9 131.2(9) . .
W15 O19 W9 94.7(5) . .
W11 O19 W9 94.7(5) . .
Si2 O20 O21 55.7(7) . .
Si2 O20 W14 125.0(8) . .
O21 O20 W14 69.4(7) . .
Si2 O20 W16 121.1(7) . .
O21 O20 W16 131.1(9) . .
W14 O20 W16 94.8(6) . .
Si2 O20 W13 121.0(8) . .
O21 O20 W13 133.0(9) . .
W14 O20 W13 94.3(5) . .
W16 O20 W13 92.8(5) . .
Si2 O21 O20 56.3(7) . .
Si2 O21 O19 56.9(7) . .
O20 O21 O19 92.8(9) . .
Si2 O21 W14 123.2(9) . .
O20 O21 W14 67.0(7) . .
O19 O21 W14 132.1(9) . .
Si2 O21 W11 123.6(8) . .
O20 O21 W11 132.9(9) . .
O19 O21 W11 66.8(6) . .
W14 O21 W11 95.0(5) . .
Si2 O21 W7 120.6(8) . .
O20 O21 W7 129.5(9) . .
O19 O21 W7 129.7(10) . .
W14 O21 W7 93.3(5) . .
W11 O21 W7 93.0(5) . .
Si2 O22 W10 120.9(8) . .
Si2 O22 W13 120.3(9) . .
W10 O22 W13 97.0(7) . .
Si2 O22 W6 120.0(9) . .
W10 O22 W6 97.1(7) . .
W13 O22 W6 96.0(6) . .
Si2 O23 O16 54.5(7) . .
Si2 O23 W5 123.6(8) . .
O16 O23 W5 69.1(7) . .
Si2 O23 W7 121.8(8) . .
O16 O23 W7 132.2(9) . .
W5 O23 W7 94.9(5) . .
Si2 O23 W6 120.8(8) . .
O16 O23 W6 130.3(9) . .
W5 O23 W6 94.0(5) . .
W7 O23 W6 94.2(5) . .
W9 O24 W8 140.3(8) . .
W12 O25 W8 137.8(7) . .
W5 O26 W8 139.2(7) . .
W10 O27 W8 135.8(6) . .
W9 O28 W15 137.8(8) . .
W12 O29 W15 140.2(7) . .
W15 O30 W11 136.2(7) . .
W15 O31 W16 138.0(8) . .
W9 O32 W11 136.5(8) . .
W9 O33 W5 138.2(7) . .
W11 O34 W14 139.5(6) . .
W13 O35 W14 136.3(7) . .
W16 O36 W13 135.6(7) . .
W11 O37 W7 138.9(7) . .
W5 O38 W7 136.9(8) . .
W6 O39 W7 137.4(7) . .
W7 O40 W14 139.9(7) . .
W6 O41 W13 138.9(8) . .
W10 O42 W6 139.4(8) . .
W6 O43 W5 135.7(7) . .
W10 O44 W13 138.2(7) . .
W10 O45 W12 135.3(6) . .
W16 O46 W12 139.6(8) . .
W16 O47 W14 136.8(7) . .
W10 O52 Cu4 130.6(4) . .
N2 N1 C1 109.9(10) . .
N2 N1 C6 121.5(13) . .
C1 N1 C6 128.6(13) . .
N3 N2 N1 105.8(10) . .
N2 N3 N4 110.9(10) . .
N2 N3 Cu1 126.4(9) . .
N4 N3 Cu1 122.0(7) . .
C1 N4 N3 106.9(10) . .
C1 N4 Cu2 131.0(9) . 13_657
N3 N4 Cu2 121.5(7) . 13_657
C5 N5 N6 110.1(9) . .
C5 N5 C7 130.2(12) . .
N6 N5 C7 119.6(11) . .
N7 N6 N5 104.8(9) . .
N6 N7 N8 110.9(9) . .
N6 N7 Cu4 124.4(8) . 10_767
N8 N7 Cu4 123.4(7) . 10_767
C5 N8 N7 106.8(9) . .
C5 N8 Cu3 130.1(9) . .
N7 N8 Cu3 122.9(7) . .
N10 N9 C8 109.0(10) . .
N10 N9 C13 121.6(12) . .
C8 N9 C13 128.9(12) . .
N11 N10 N9 107.7(10) . .
N10 N11 N12 109.5(10) . .
N10 N11 Cu1 122.6(8) . .
N12 N11 Cu1 126.1(7) . .
C8 N12 N11 108.1(10) . .
C8 N12 Cu2 122.3(8) . .
N11 N12 Cu2 121.9(7) . .
C12 N13 N14 109.2(10) . .
C12 N13 C14 129.4(11) . .
N14 N13 C14 121.3(10) . .
N15 N14 N13 107.4(9) . .
N14 N15 N16 110.3(10) . .
N14 N15 Cu2 123.9(8) . .
N16 N15 Cu2 125.8(7) . .
C12 N16 N15 104.2(9) . .
C12 N16 Cu1 132.6(8) . .
N15 N16 Cu1 123.1(8) . .
C15 N17 N18 109.0(11) . .
C15 N17 C20 132.2(15) . .
N18 N17 C20 118.8(15) . .
N19 N18 N17 105.3(11) . .
N18 N19 N20 112.3(10) . .
N18 N19 Cu4 126.6(9) . .
N20 N19 Cu4 120.7(8) . .
C15 N20 N19 102.9(11) . .
C15 N20 Cu3 129.3(9) . .
N19 N20 Cu3 126.2(7) . .
N22 N21 C19 109.2(9) . .
N22 N21 C21 120.4(10) . .
C19 N21 C21 130.5(10) . .
N23 N22 N21 106.6(9) . .
N22 N23 N24 110.7(9) . .
N22 N23 Cu3 124.5(8) . .
N24 N23 Cu3 124.6(7) . .
C19 N24 N23 106.5(9) . .
C19 N24 Cu4 129.2(8) . .
N23 N24 Cu4 122.8(7) . .
N4 C1 N1 106.5(11) . .
N4 C1 S1 128.9(11) . .
N1 C1 S1 124.6(10) . .
C3 C2 S1 110.9(11) . .
C4 C3 C2 117.4(15) . .
C3 C4 S2 113.1(11) . .
N8 C5 N5 107.3(10) . .
N8 C5 S2 124.9(11) . .
N5 C5 S2 127.7(10) . .
N12 C8 N9 105.7(11) . .
N12 C8 S5 126.9(10) . .
N9 C8 S5 127.3(10) . .
C10 C9 S5 120.1(14) . .
C10 C9' S5 119.9(19) . .
C11' C10 C9 136.3(19) 13_657 .
C11' C10 C11 48.7(16) 13_657 13_657
C9 C10 C11 109.4(15) . 13_657
C11' C10 C9' 113(2) 13_657 .
C9 C10 C9' 50.1(14) . .
C11 C10 C9' 66.6(14) 13_657 .
C10 C11 S6 115.0(15) 13_657 .
C10 C11' S6 124(2) 13_657 .
N13 C12 N16 108.8(10) . .
N13 C12 S6 127.8(9) . .
N16 C12 S6 123.4(9) . .
N17 C15 N20 110.5(12) . .
N17 C15 S3 126.3(11) . .
N20 C15 S3 122.7(11) . .
C17' C16 C17 39.4(12) 10_767 10_767
C17' C16 S3 93.0(12) 10_767 .
C17 C16 S3 127.6(12) 10_767 .
C18 C17 C16 116.4(19) . 10_767
C18 C17' C16 119(2) . 10_767
C17' C18 C17 48.1(16) . .
C17' C18 S4 142(2) . .
C17 C18 S4 129.9(17) . .
N24 C19 N21 107.0(10) . .
N24 C19 S4 126.7(9) . .
N21 C19 S4 126.3(9) . .

loop_
_geom_bond_atom_site_label_1
_geom_bond_atom_site_label_2
_geom_bond_distance
_geom_bond_site_symmetry_2
Cu1 N3 1.957(10) .
Cu1 N16 1.966(10) .
Cu1 N11 2.057(10) .
Cu1 O15 2.345(7) .
Cu2 N4 1.953(10) 13_657
Cu2 N12 1.990(10) .
Cu2 N15 2.053(10) .
Cu2 O14 2.302(7) .
Cu3 N8 1.920(9) .
Cu3 N20 1.923(10) .
Cu3 N23 2.021(9) .
Cu4 N7 1.940(9) 10_767
Cu4 N24 1.949(10) .
Cu4 N19 2.078(10) .
Cu4 O52 2.287(8) .
Si1 O2 1.616(11) .
Si1 O1 1.629(7) .
Si1 O1 1.629(7) 3_765
Si1 O1 1.629(7) 2_645
W1 O10 1.710(7) .
W1 O9 1.877(7) .
W1 O11 1.901(7) .
W1 O9 1.931(7) 2_645
W1 O8 1.966(6) .
W1 O1 2.329(6) 3_765
W2 O14 1.697(7) .
W2 O6 1.862(7) .
W2 O8 1.883(6) .
W2 O5 1.929(7) .
W2 O7 1.951(7) .
W2 O1 2.323(6) 3_765
W3 O15 1.706(7) .
W3 O5 1.872(7) .
W3 O4 1.892(7) 3_765
W3 O3 1.921(7) .
W3 O4 1.936(7) .
W3 O2 2.351(6) .
W4 O13 1.700(7) .
W4 O3 1.881(7) .
W4 O7 1.886(7) 2_645
W4 O6 1.932(7) .
W4 O11 1.940(7) 2_645
W4 O1 2.337(7) .
Si2 O16 1.568(17) .
Si2 O21 1.571(15) .
Si2 O20 1.582(17) .
Si2 O17 1.589(15) .
Si2 O18 1.591(15) .
Si2 O23 1.604(16) .
Si2 O19 1.623(14) .
Si2 O22 1.666(18) .
W5 O54 1.657(11) .
W5 O26 1.863(11) .
W5 O38 1.872(11) .
W5 O33 1.881(9) .
W5 O43 1.890(11) .
W5 O23 2.372(16) .
W5 O16 2.411(15) .
W6 O53 1.675(9) .
W6 O41 1.879(14) .
W6 O42 1.881(10) .
W6 O39 1.883(10) .
W6 O43 1.885(13) .
W6 O22 2.369(18) .
W6 O23 2.408(15) .
W7 O55 1.664(9) .
W7 O40 1.850(13) .
W7 O37 1.890(11) .
W7 O39 1.893(10) .
W7 O38 1.904(13) .
W7 O23 2.394(16) .
W7 O21 2.444(15) .
W8 O59 1.671(9) .
W8 O24 1.874(11) .
W8 O27 1.897(10) .
W8 O26 1.899(11) .
W8 O25 1.912(10) .
W8 O16 2.425(15) .
W8 O17 2.430(15) .
W9 O49 1.681(9) .
W9 O24 1.859(12) .
W9 O28 1.869(11) .
W9 O33 1.878(10) .
W9 O32 1.887(12) .
W9 O19 2.400(15) .
W9 O16 2.412(15) .
W10 O52 1.679(9) .
W10 O44 1.877(11) .
W10 O42 1.881(10) .
W10 O27 1.883(10) .
W10 O45 1.887(10) .
W10 O22 2.339(16) .
W10 O17 2.406(15) .
W11 O48 1.644(10) .
W11 O37 1.871(10) .
W11 O34 1.877(11) .
W11 O32 1.895(12) .
W11 O30 1.896(10) .
W11 O19 2.375(13) .
W11 O21 2.409(15) .
W12 O58 1.659(10) .
W12 O25 1.848(10) .
W12 O29 1.864(10) .
W12 O46 1.891(10) .
W12 O45 1.903(9) .
W12 O17 2.370(14) .
W12 O18 2.393(14) .
W13 O57 1.655(11) .
W13 O35 1.861(11) .
W13 O41 1.882(12) .
W13 O44 1.898(11) .
W13 O36 1.904(11) .
W13 O22 2.369(18) .
W13 O20 2.429(14) .
W14 O56 1.665(10) .
W14 O40 1.893(11) .
W14 O34 1.895(10) .
W14 O35 1.914(11) .
W14 O47 1.917(10) .
W14 O20 2.350(14) .
W14 O21 2.390(17) .
W15 O50 1.682(9) .
W15 O30 1.871(12) .
W15 O31 1.873(12) .
W15 O28 1.889(11) .
W15 O29 1.892(12) .
W15 O19 2.367(14) .
W15 O18 2.407(16) .
W16 O51 1.656(10) .
W16 O47 1.850(12) .
W16 O36 1.879(11) .
W16 O46 1.883(11) .
W16 O31 1.911(12) .
W16 O20 2.409(16) .
W16 O18 2.413(16) .
S1 C1 1.708(13) .
S1 C2 1.805(15) .
S2 C5 1.742(13) .
S2 C4 1.849(14) .
S3 C15 1.752(15) .
S3 C16 1.789(15) .
S4 C19 1.727(12) .
S4 C18 1.749(19) .
S5 C9' 1.61(3) .
S5 C8 1.714(14) .
S5 C9 1.73(2) .
S6 C12 1.745(12) .
S6 C11 1.78(2) .
S6 C11' 1.80(3) .
O1 W2 2.323(6) 2_645
O1 W1 2.329(6) 2_645
O2 W3 2.351(6) 3_765
O2 W3 2.351(6) 2_645
O4 W3 1.893(7) 2_645
O7 W4 1.886(7) 3_765
O9 W1 1.931(7) 3_765
O11 W4 1.940(7) 3_765
O16 O23 1.80(2) .
O17 O18 1.77(2) .
O19 O21 1.81(2) .
O20 O21 1.76(2) .
N1 N2 1.326(14) .
N1 C1 1.355(16) .
N1 C6 1.444(16) .
N2 N3 1.295(13) .
N3 N4 1.352(13) .
N4 C1 1.313(15) .
N4 Cu2 1.953(10) 13_657
N5 C5 1.324(16) .
N5 N6 1.334(13) .
N5 C7 1.476(15) .
N6 N7 1.302(12) .
N7 N8 1.335(12) .
N7 Cu4 1.940(9) 10_767
N8 C5 1.308(15) .
N9 N10 1.322(14) .
N9 C8 1.380(16) .
N9 C13 1.425(15) .
N10 N11 1.290(13) .
N11 N12 1.364(12) .
N12 C8 1.310(15) .
N13 C12 1.315(14) .
N13 N14 1.317(13) .
N13 C14 1.466(15) .
N14 N15 1.278(13) .
N15 N16 1.375(13) .
N16 C12 1.328(14) .
N17 C15 1.290(18) .
N17 N18 1.346(15) .
N17 C20 1.447(18) .
N18 N19 1.269(14) .
N19 N20 1.369(13) .
N20 C15 1.318(15) .
N21 N22 1.333(13) .
N21 C19 1.336(14) .
N21 C21 1.464(14) .
N22 N23 1.289(12) .
N23 N24 1.341(12) .
N24 C19 1.332(14) .
C2 C3 1.47(2) .
C3 C4 1.45(2) .
C9 C10 1.48(2) .
C9' C10 1.60(3) .
C10 C11' 1.43(3) 13_657
C10 C11 1.59(2) 13_657
C11 C10 1.59(2) 13_657
C11' C10 1.43(3) 13_657
C16 C17' 1.55(3) 10_767
C16 C17 1.56(3) 10_767
C17 C18 1.30(3) .
C17 C16 1.56(3) 10_767
C17' C18 1.27(3) .
C17' C16 1.55(3) 10_767

loop_
_platon_squeeze_void_nr
_platon_squeeze_void_average_x
_platon_squeeze_void_average_y
_platon_squeeze_void_average_z
_platon_squeeze_void_volume
_platon_squeeze_void_count_electrons
_platon_squeeze_void_content
1 0.000 0.000 0.000 773 385 ' '
2 0.333 -0.333 0.167 1316 874 ' '
3 0.000 0.000 0.500 1307 872 ' '
4 0.667 0.333 0.833 1316 874 ' '
5 0.667 0.333 0.333 785 388 ' '
6 0.333 0.667 0.667 785 388 ' '
